data_7043698
loop_
_publ_author_name
'Adiraju, Venkata A. K.'
'Martin, Caleb Daniel'

_publ_section_title
;
 C-H Addition Reactivity of 2-Phenylpyridine and 2,2&#x2019;-Bipyridine
 with Pentaphenylborole
;
_journal_name_full 'Dalton Trans.'
_journal_paper_doi 10.1039/C7DT02321A
_journal_year 2017
_chemical_formula_sum 'C45 H34 B N'
_chemical_formula_weight 599.54
_chemical_name_systematic anti-3
_space_group_crystal_system triclinic
_space_group_IT_number 2
_space_group_name_Hall '-P 1'
_space_group_name_H-M_alt 'P -1'
_symmetry_space_group_name_Hall '-P 1'
_symmetry_space_group_name_H-M 'P -1'
_atom_sites_solution_hydrogens geom
_audit_creation_method SHELXL-2013
_audit_update_record
;
2017-06-24 deposited with the CCDC.
2017-07-18 downloaded from the CCDC.
;
_cell_angle_alpha 87.561(4)
_cell_angle_beta 78.334(4)
_cell_angle_gamma 83.695(3)
_cell_formula_units_Z 2
_cell_length_a 9.6901(8)
_cell_length_b 9.8569(7)
_cell_length_c 17.5945(15)
_cell_measurement_reflns_used 9930
_cell_measurement_temperature 274(2)
_cell_measurement_theta_max 26.17
_cell_measurement_theta_min 2.36
_cell_volume 1635.5(2)
_computing_cell_refinement 'Bruker SAINT'
_computing_data_collection 'Bruker APEX2'
_computing_data_reduction 'Bruker SAINT'
_computing_molecular_graphics 'Bruker SHELXTL'
_computing_publication_material 'Bruker SHELXTL'
_computing_structure_refinement 'SHELXL-2014 (Sheldrick 2014)'
_computing_structure_solution 'SHELXS-97 (Sheldrick 2008)'
_diffrn_ambient_temperature 274(2)
_diffrn_measured_fraction_theta_full 0.999
_diffrn_measured_fraction_theta_max 0.999
_diffrn_measurement_device_type 'Bruker APEX-II CCD'
_diffrn_measurement_method '\f and \w scans'
_diffrn_radiation_type MoK\a
_diffrn_radiation_wavelength 0.71073
_diffrn_reflns_av_R_equivalents 0.0478
_diffrn_reflns_av_unetI/netI 0.0351
_diffrn_reflns_Laue_measured_fraction_full 0.999
_diffrn_reflns_Laue_measured_fraction_max 0.999
_diffrn_reflns_limit_h_max 12
_diffrn_reflns_limit_h_min -12
_diffrn_reflns_limit_k_max 12
_diffrn_reflns_limit_k_min -12
_diffrn_reflns_limit_l_max 21
_diffrn_reflns_limit_l_min -21
_diffrn_reflns_number 38424
_diffrn_reflns_point_group_measured_fraction_full 0.999
_diffrn_reflns_point_group_measured_fraction_max 0.999
_diffrn_reflns_theta_full 25.242
_diffrn_reflns_theta_max 26.372
_diffrn_reflns_theta_min 2.364
_exptl_absorpt_coefficient_mu 0.069
_exptl_absorpt_correction_T_max 1.00
_exptl_absorpt_correction_T_min 0.973
_exptl_absorpt_correction_type multi-scan
_exptl_absorpt_process_details SADABS
_exptl_crystal_colour colourless
_exptl_crystal_density_diffrn 1.217
_exptl_crystal_description Plates
_exptl_crystal_F_000 632
_exptl_crystal_size_max 0.148
_exptl_crystal_size_mid 0.099
_exptl_crystal_size_min 0.041
_refine_diff_density_max 0.221
_refine_diff_density_min -0.184
_refine_diff_density_rms 0.044
_refine_ls_extinction_method none
_refine_ls_goodness_of_fit_ref 1.068
_refine_ls_hydrogen_treatment constr
_refine_ls_matrix_type full
_refine_ls_number_parameters 424
_refine_ls_number_reflns 6676
_refine_ls_number_restraints 0
_refine_ls_restrained_S_all 1.068
_refine_ls_R_factor_all 0.0824
_refine_ls_R_factor_gt 0.0485
_refine_ls_shift/su_max 0.000
_refine_ls_shift/su_mean 0.000
_refine_ls_structure_factor_coef Fsqd
_refine_ls_weighting_details 'w=1/[\s^2^(Fo^2^)+(0.0590P)^2^+0.3802P] where P=(Fo^2^+2Fc^2^)/3'
_refine_ls_weighting_scheme calc
_refine_ls_wR_factor_gt 0.1187
_refine_ls_wR_factor_ref 0.1347
_reflns_Friedel_coverage 0.000
_reflns_number_gt 4626
_reflns_number_total 6676
_reflns_threshold_expression 'I > 2\s(I)'
_cod_data_source_file c7dt02321a2.cif
_cod_data_source_block anti-3
_cod_database_code 7043698
_shelx_space_group_comment
;
The symmetry employed for this shelxl refinement is uniquely defined
by the following loop, which should always be used as a source of
symmetry information in preference to the above space-group names.
They are only intended as comments.
;
_shelx_estimated_absorpt_t_min 0.990
_shelx_estimated_absorpt_t_max 0.997
_shelxl_version_number 2013-4

loop_
_space_group_symop_operation_xyz
'x, y, z'
'-x, -y, -z'

loop_
_atom_site_label
_atom_site_type_symbol
_atom_site_fract_x
_atom_site_fract_y
_atom_site_fract_z
_atom_site_U_iso_or_equiv
_atom_site_adp_type
_atom_site_occupancy
_atom_site_site_symmetry_order
_atom_site_calc_flag
_atom_site_refinement_flags_posn
_atom_site_refinement_flags_adp
N1 N 0.02092(13) 0.52859(12) 0.70346(7) 0.0310(3) Uani 1 1 d . .
C25 C 0.5159(3) 0.2917(3) 0.92607(13) 0.0771(8) Uani 1 1 d . .
H16 H 0.5706 0.2329 0.9537 0.092 Uiso 1 1 calc R U
C26 C 0.4073(3) 0.2465(2) 0.89969(14) 0.0749(7) Uani 1 1 d . .
H17 H 0.3867 0.1568 0.9099 0.090 Uiso 1 1 calc R U
C27 C 0.3271(2) 0.3334(2) 0.85764(12) 0.0594(5) Uani 1 1 d . .
H18 H 0.2530 0.3011 0.8398 0.071 Uiso 1 1 calc R U
C22 C 0.35500(18) 0.46758(17) 0.84171(9) 0.0399(4) Uani 1 1 d . .
C3 C 0.26775(16) 0.56032(16) 0.79609(9) 0.0337(4) Uani 1 1 d . .
C4 C 0.28926(16) 0.55166(15) 0.70733(9) 0.0313(4) Uani 1 1 d . .
B1 B 0.13949(19) 0.63563(17) 0.68989(11) 0.0321(4) Uani 1 1 d . .
C40 C 0.14016(17) 0.70077(16) 0.60460(9) 0.0353(4) Uani 1 1 d . .
C42 C 0.1213(3) 0.6773(3) 0.47054(13) 0.0803(8) Uani 1 1 d . .
H30 H 0.1082 0.6216 0.4318 0.096 Uiso 1 1 calc R U
C43 C 0.1420(3) 0.8105(3) 0.45360(13) 0.0722(7) Uani 1 1 d . .
H31 H 0.1417 0.8468 0.4039 0.087 Uiso 1 1 calc R U
C8 C -0.20019(19) 0.36976(18) 0.74485(11) 0.0459(4) Uani 1 1 d . .
H2 H -0.2746 0.3172 0.7629 0.055 Uiso 1 1 calc R U
C9 C -0.22635(18) 0.50545(18) 0.72561(11) 0.0445(4) Uani 1 1 d . .
H3 H -0.3182 0.5446 0.7257 0.053 Uiso 1 1 calc R U
C5 C -0.11445(17) 0.58129(16) 0.70636(10) 0.0369(4) Uani 1 1 d . .
H4 H -0.1323 0.6737 0.6947 0.044 Uiso 1 1 calc R U
C1 C 0.10447(17) 0.74326(16) 0.76411(9) 0.0347(4) Uani 1 1 d . .
H34 H 0.1588 0.8210 0.7468 0.042 Uiso 1 1 calc R U
C2 C 0.17612(17) 0.66586(16) 0.82459(9) 0.0350(4) Uani 1 1 d . .
C28 C 0.15616(18) 0.71642(18) 0.90507(10) 0.0420(4) Uani 1 1 d . .
C33 C 0.1248(2) 0.6327(2) 0.96987(11) 0.0516(5) Uani 1 1 d . .
H23 H 0.1168 0.5408 0.9638 0.062 Uiso 1 1 calc R U
C32 C 0.1050(2) 0.6841(3) 1.04363(12) 0.0670(6) Uani 1 1 d . .
H22 H 0.0817 0.6270 1.0867 0.080 Uiso 1 1 calc R U
C31 C 0.1196(3) 0.8180(3) 1.05356(14) 0.0746(7) Uani 1 1 d . .
H21 H 0.1066 0.8519 1.1033 0.089 Uiso 1 1 calc R U
C30 C 0.1533(3) 0.9022(2) 0.99023(15) 0.0724(7) Uani 1 1 d . .
H20 H 0.1653 0.9930 0.9970 0.087 Uiso 1 1 calc R U
C29 C 0.1695(2) 0.8527(2) 0.91613(12) 0.0567(5) Uani 1 1 d . .
H19 H 0.1894 0.9113 0.8734 0.068 Uiso 1 1 calc R U
C11 C 0.31296(17) 0.40271(15) 0.68409(9) 0.0340(4) Uani 1 1 d . .
C10 C 0.19700(17) 0.32866(16) 0.68937(10) 0.0375(4) Uani 1 1 d . .
C6 C 0.04973(17) 0.39130(15) 0.71218(9) 0.0336(4) Uani 1 1 d . .
C7 C -0.06264(18) 0.31327(17) 0.73699(10) 0.0408(4) Uani 1 1 d . .
H1 H -0.0441 0.2209 0.7485 0.049 Uiso 1 1 calc R U
C15 C 0.2198(2) 0.19029(18) 0.67008(13) 0.0563(5) Uani 1 1 d . .
H8 H 0.1423 0.1420 0.6708 0.068 Uiso 1 1 calc R U
C14 C 0.3535(2) 0.12473(19) 0.65016(15) 0.0686(7) Uani 1 1 d . .
H7 H 0.3666 0.0326 0.6382 0.082 Uiso 1 1 calc R U
C13 C 0.4686(2) 0.19615(19) 0.64794(13) 0.0594(6) Uani 1 1 d . .
H6 H 0.5599 0.1519 0.6357 0.071 Uiso 1 1 calc R U
C12 C 0.44834(18) 0.33306(17) 0.66384(11) 0.0443(4) Uani 1 1 d . .
H5 H 0.5270 0.3807 0.6611 0.053 Uiso 1 1 calc R U
C16 C 0.41198(16) 0.63218(15) 0.66747(9) 0.0346(4) Uani 1 1 d . .
C21 C 0.47275(19) 0.61327(19) 0.58935(10) 0.0470(5) Uani 1 1 d . .
H13 H 0.4386 0.5503 0.5619 0.056 Uiso 1 1 calc R U
C20 C 0.5817(2) 0.6848(2) 0.55156(13) 0.0598(5) Uani 1 1 d . .
H12 H 0.6212 0.6684 0.4996 0.072 Uiso 1 1 calc R U
C19 C 0.6322(2) 0.7807(2) 0.59075(14) 0.0631(6) Uani 1 1 d . .
H11 H 0.7070 0.8280 0.5658 0.076 Uiso 1 1 calc R U
C18 C 0.5713(2) 0.80514(19) 0.66611(13) 0.0544(5) Uani 1 1 d . .
H10 H 0.6029 0.8718 0.6923 0.065 Uiso 1 1 calc R U
C17 C 0.46244(18) 0.73183(16) 0.70462(11) 0.0406(4) Uani 1 1 d . .
H9 H 0.4227 0.7500 0.7563 0.049 Uiso 1 1 calc R U
C24 C 0.5446(2) 0.4245(3) 0.91182(13) 0.0718(7) Uani 1 1 d . .
H15 H 0.6185 0.4558 0.9303 0.086 Uiso 1 1 calc R U
C23 C 0.4647(2) 0.5125(2) 0.87014(11) 0.0529(5) Uani 1 1 d . .
H14 H 0.4849 0.6026 0.8612 0.064 Uiso 1 1 calc R U
C34 C -0.04552(18) 0.80298(17) 0.79549(10) 0.0395(4) Uani 1 1 d . .
C39 C -0.1341(2) 0.7379(2) 0.85457(11) 0.0532(5) Uani 1 1 d . .
H28 H -0.0994 0.6567 0.8762 0.064 Uiso 1 1 calc R U
C38 C -0.2726(2) 0.7908(3) 0.88195(14) 0.0738(7) Uani 1 1 d . .
H27 H -0.3299 0.7453 0.9215 0.089 Uiso 1 1 calc R U
C37 C -0.3257(3) 0.9111(3) 0.85056(19) 0.0870(9) Uani 1 1 d . .
H26 H -0.4187 0.9472 0.8689 0.104 Uiso 1 1 calc R U
C36 C -0.2405(3) 0.9771(2) 0.79214(19) 0.0797(8) Uani 1 1 d . .
H25 H -0.2761 1.0581 0.7707 0.096 Uiso 1 1 calc R U
C35 C -0.1023(2) 0.92392(18) 0.76494(14) 0.0561(5) Uani 1 1 d . .
H24 H -0.0459 0.9700 0.7253 0.067 Uiso 1 1 calc R U
C45 C 0.1632(2) 0.83466(19) 0.58452(12) 0.0568(5) Uani 1 1 d . .
H33 H 0.1796 0.8907 0.6223 0.068 Uiso 1 1 calc R U
C44 C 0.1630(3) 0.8891(2) 0.51080(14) 0.0760(7) Uani 1 1 d . .
H32 H 0.1774 0.9803 0.5004 0.091 Uiso 1 1 calc R U
C41 C 0.1197(2) 0.6243(2) 0.54415(11) 0.0614(6) Uani 1 1 d . .
H29 H 0.1041 0.5331 0.5539 0.074 Uiso 1 1 calc R U

loop_
_atom_site_aniso_label
_atom_site_aniso_U_11
_atom_site_aniso_U_22
_atom_site_aniso_U_33
_atom_site_aniso_U_23
_atom_site_aniso_U_13
_atom_site_aniso_U_12
N1 0.0286(7) 0.0304(7) 0.0349(7) -0.0046(5) -0.0088(6) -0.0010(5)
C25 0.0628(16) 0.100(2) 0.0562(14) 0.0207(13) -0.0099(12) 0.0316(14)
C26 0.0876(19) 0.0636(14) 0.0664(15) 0.0154(11) -0.0148(14) 0.0163(13)
C27 0.0678(14) 0.0517(12) 0.0594(13) 0.0073(10) -0.0193(11) 0.0003(10)
C22 0.0350(9) 0.0468(10) 0.0354(9) -0.0034(7) -0.0061(7) 0.0060(8)
C3 0.0300(9) 0.0360(9) 0.0365(9) -0.0041(7) -0.0088(7) -0.0037(7)
C4 0.0280(8) 0.0302(8) 0.0366(9) -0.0045(6) -0.0085(7) -0.0021(6)
B1 0.0287(10) 0.0284(9) 0.0399(10) -0.0036(8) -0.0080(8) -0.0033(7)
C40 0.0299(9) 0.0353(9) 0.0414(9) -0.0015(7) -0.0091(7) -0.0027(7)
C42 0.113(2) 0.0958(19) 0.0424(13) 0.0057(12) -0.0231(13) -0.0444(16)
C43 0.0802(17) 0.0915(18) 0.0481(13) 0.0220(12) -0.0197(11) -0.0186(14)
C8 0.0361(10) 0.0477(10) 0.0541(11) -0.0053(8) -0.0028(8) -0.0146(8)
C9 0.0288(9) 0.0456(10) 0.0599(12) -0.0098(8) -0.0090(8) -0.0031(8)
C5 0.0318(9) 0.0350(9) 0.0456(10) -0.0067(7) -0.0132(7) 0.0014(7)
C1 0.0328(9) 0.0310(8) 0.0417(9) -0.0046(7) -0.0108(7) -0.0021(7)
C2 0.0324(9) 0.0369(9) 0.0374(9) -0.0062(7) -0.0094(7) -0.0037(7)
C28 0.0348(10) 0.0505(10) 0.0420(10) -0.0129(8) -0.0129(8) 0.0045(8)
C33 0.0474(11) 0.0650(12) 0.0423(11) -0.0085(9) -0.0101(9) -0.0008(9)
C32 0.0651(14) 0.0926(17) 0.0427(12) -0.0103(11) -0.0155(10) 0.0069(12)
C31 0.0752(16) 0.0999(19) 0.0503(14) -0.0325(13) -0.0242(12) 0.0174(14)
C30 0.0778(16) 0.0667(14) 0.0797(17) -0.0355(13) -0.0341(13) 0.0095(12)
C29 0.0633(13) 0.0536(12) 0.0566(12) -0.0182(10) -0.0211(10) 0.0030(10)
C11 0.0323(9) 0.0321(8) 0.0380(9) -0.0043(7) -0.0089(7) 0.0001(7)
C10 0.0338(9) 0.0302(8) 0.0489(10) -0.0025(7) -0.0097(7) -0.0012(7)
C6 0.0349(9) 0.0317(8) 0.0355(9) -0.0038(7) -0.0092(7) -0.0043(7)
C7 0.0409(10) 0.0333(9) 0.0486(10) 0.0012(7) -0.0080(8) -0.0080(8)
C15 0.0412(11) 0.0322(9) 0.0964(16) -0.0105(10) -0.0133(10) -0.0049(8)
C14 0.0509(13) 0.0328(10) 0.121(2) -0.0195(11) -0.0147(12) 0.0050(9)
C13 0.0372(11) 0.0439(11) 0.0941(16) -0.0141(10) -0.0116(10) 0.0113(9)
C12 0.0333(10) 0.0402(10) 0.0598(12) -0.0087(8) -0.0106(8) -0.0001(8)
C16 0.0276(8) 0.0326(8) 0.0445(10) -0.0015(7) -0.0101(7) -0.0016(7)
C21 0.0436(11) 0.0518(11) 0.0454(11) -0.0063(8) -0.0036(8) -0.0121(9)
C20 0.0543(13) 0.0670(13) 0.0549(12) 0.0029(10) 0.0018(10) -0.0172(11)
C19 0.0506(13) 0.0597(13) 0.0785(16) 0.0166(11) -0.0057(11) -0.0233(10)
C18 0.0521(12) 0.0404(10) 0.0772(15) 0.0018(10) -0.0236(11) -0.0151(9)
C17 0.0372(10) 0.0346(9) 0.0525(11) -0.0029(8) -0.0142(8) -0.0037(7)
C24 0.0442(12) 0.116(2) 0.0546(13) 0.0084(13) -0.0199(10) 0.0103(13)
C23 0.0412(11) 0.0707(13) 0.0474(11) -0.0008(9) -0.0141(9) 0.0018(9)
C34 0.0359(9) 0.0384(9) 0.0469(10) -0.0166(8) -0.0149(8) 0.0022(7)
C39 0.0402(11) 0.0708(13) 0.0482(11) -0.0112(10) -0.0084(9) -0.0010(9)
C38 0.0412(13) 0.118(2) 0.0608(14) -0.0334(14) -0.0025(10) -0.0062(13)
C37 0.0404(13) 0.097(2) 0.125(2) -0.0633(18) -0.0201(15) 0.0176(14)
C36 0.0568(15) 0.0466(12) 0.145(3) -0.0342(14) -0.0454(16) 0.0157(11)
C35 0.0493(12) 0.0344(10) 0.0897(15) -0.0150(10) -0.0267(11) 0.0025(9)
C45 0.0769(15) 0.0405(10) 0.0553(12) 0.0034(9) -0.0145(10) -0.0160(10)
C44 0.104(2) 0.0510(13) 0.0709(16) 0.0233(12) -0.0126(14) -0.0158(13)
C41 0.0889(16) 0.0563(12) 0.0457(12) 0.0012(9) -0.0179(11) -0.0296(11)

loop_
_atom_type_symbol
_atom_type_description
_atom_type_scat_dispersion_real
_atom_type_scat_dispersion_imag
_atom_type_scat_source
C C 0.0033 0.0016 'International Tables Vol C Tables 4.2.6.8 and 6.1.1.4'
H H 0.0000 0.0000 'International Tables Vol C Tables 4.2.6.8 and 6.1.1.4'
N N 0.0061 0.0033 'International Tables Vol C Tables 4.2.6.8 and 6.1.1.4'
B B 0.0013 0.0007 'International Tables Vol C Tables 4.2.6.8 and 6.1.1.4'

loop_
_geom_angle_atom_site_label_1
_geom_angle_atom_site_label_2
_geom_angle_atom_site_label_3
_geom_angle
C5 N1 C6 118.95(13)
C5 N1 B1 116.82(12)
C6 N1 B1 124.23(12)
C26 C25 C24 119.6(2)
C26 C25 H16 120.2
C24 C25 H16 120.2
C25 C26 C27 120.3(2)
C25 C26 H17 119.9
C27 C26 H17 119.9
C22 C27 C26 121.2(2)
C22 C27 H18 119.4
C26 C27 H18 119.4
C23 C22 C27 117.71(17)
C23 C22 C3 121.58(16)
C27 C22 C3 120.70(16)
C2 C3 C22 125.35(15)
C2 C3 C4 112.76(14)
C22 C3 C4 121.55(13)
C11 C4 C16 112.07(13)
C11 C4 C3 109.61(12)
C16 C4 C3 110.50(12)
C11 C4 B1 114.64(12)
C16 C4 B1 107.62(12)
C3 C4 B1 101.93(12)
C40 B1 N1 105.65(12)
C40 B1 C4 118.06(13)
N1 B1 C4 107.41(12)
C40 B1 C1 117.24(13)
N1 B1 C1 108.92(12)
C4 B1 C1 99.06(12)
C45 C40 C41 114.44(17)
C45 C40 B1 123.76(15)
C41 C40 B1 121.79(15)
C43 C42 C41 120.8(2)
C43 C42 H30 119.6
C41 C42 H30 119.6
C44 C43 C42 118.4(2)
C44 C43 H31 120.8
C42 C43 H31 120.8
C7 C8 C9 118.86(16)
C7 C8 H2 120.6
C9 C8 H2 120.6
C5 C9 C8 118.41(16)
C5 C9 H3 120.8
C8 C9 H3 120.8
N1 C5 C9 123.04(15)
N1 C5 H4 118.5
C9 C5 H4 118.5
C34 C1 C2 113.92(14)
C34 C1 B1 120.50(13)
C2 C1 B1 102.94(12)
C34 C1 H34 106.2
C2 C1 H34 106.2
B1 C1 H34 106.2
C3 C2 C28 124.59(15)
C3 C2 C1 113.59(14)
C28 C2 C1 121.42(14)
C33 C28 C29 118.19(17)
C33 C28 C2 122.49(16)
C29 C28 C2 119.31(17)
C28 C33 C32 120.7(2)
C28 C33 H23 119.7
C32 C33 H23 119.7
C31 C32 C33 120.4(2)
C31 C32 H22 119.8
C33 C32 H22 119.8
C32 C31 C30 119.9(2)
C32 C31 H21 120.0
C30 C31 H21 120.0
C31 C30 C29 120.2(2)
C31 C30 H20 119.9
C29 C30 H20 119.9
C30 C29 C28 120.6(2)
C30 C29 H19 119.7
C28 C29 H19 119.7
C10 C11 C12 117.99(14)
C10 C11 C4 119.50(14)
C12 C11 C4 122.27(14)
C11 C10 C15 119.21(15)
C11 C10 C6 122.43(14)
C15 C10 C6 118.33(15)
N1 C6 C7 118.54(15)
N1 C6 C10 119.32(14)
C7 C6 C10 121.96(14)
C8 C7 C6 121.25(16)
C8 C7 H1 119.4
C6 C7 H1 119.4
C14 C15 C10 121.49(17)
C14 C15 H8 119.3
C10 C15 H8 119.3
C15 C14 C13 119.47(17)
C15 C14 H7 120.3
C13 C14 H7 120.3
C12 C13 C14 119.84(17)
C12 C13 H6 120.1
C14 C13 H6 120.1
C13 C12 C11 121.88(16)
C13 C12 H5 119.1
C11 C12 H5 119.1
C17 C16 C21 116.47(15)
C17 C16 C4 122.83(15)
C21 C16 C4 120.58(14)
C20 C21 C16 122.14(17)
C20 C21 H13 118.9
C16 C21 H13 118.9
C21 C20 C19 119.9(2)
C21 C20 H12 120.0
C19 C20 H12 120.0
C18 C19 C20 119.25(18)
C18 C19 H11 120.4
C20 C19 H11 120.4
C19 C18 C17 120.85(18)
C19 C18 H10 119.6
C17 C18 H10 119.6
C16 C17 C18 121.27(18)
C16 C17 H9 119.4
C18 C17 H9 119.4
C25 C24 C23 120.7(2)
C25 C24 H15 119.7
C23 C24 H15 119.7
C22 C23 C24 120.5(2)
C22 C23 H14 119.7
C24 C23 H14 119.7
C39 C34 C35 117.07(17)
C39 C34 C1 121.62(16)
C35 C34 C1 121.28(17)
C38 C39 C34 121.6(2)
C38 C39 H28 119.2
C34 C39 H28 119.2
C37 C38 C39 119.9(2)
C37 C38 H27 120.0
C39 C38 H27 120.0
C36 C37 C38 119.6(2)
C36 C37 H26 120.2
C38 C37 H26 120.2
C37 C36 C35 120.3(2)
C37 C36 H25 119.8
C35 C36 H25 119.8
C36 C35 C34 121.5(2)
C36 C35 H24 119.3
C34 C35 H24 119.3
C40 C45 C44 122.96(19)
C40 C45 H33 118.5
C44 C45 H33 118.5
C43 C44 C45 120.5(2)
C43 C44 H32 119.7
C45 C44 H32 119.7
C42 C41 C40 122.83(19)
C42 C41 H29 118.6
C40 C41 H29 118.6

loop_
_geom_bond_atom_site_label_1
_geom_bond_atom_site_label_2
_geom_bond_distance
N1 C5 1.349(2)
N1 C6 1.3599(19)
N1 B1 1.620(2)
C25 C26 1.356(4)
C25 C24 1.370(4)
C25 H16 0.9300
C26 C27 1.385(3)
C26 H17 0.9300
C27 C22 1.384(3)
C27 H18 0.9300
C22 C23 1.383(3)
C22 C3 1.496(2)
C3 C2 1.336(2)
C3 C4 1.538(2)
C4 C11 1.521(2)
C4 C16 1.536(2)
C4 B1 1.667(2)
B1 C40 1.606(2)
B1 C1 1.675(2)
C40 C45 1.382(2)
C40 C41 1.388(2)
C42 C43 1.361(3)
C42 C41 1.374(3)
C42 H30 0.9300
C43 C44 1.356(3)
C43 H31 0.9300
C8 C7 1.369(2)
C8 C9 1.374(2)
C8 H2 0.9300
C9 C5 1.363(2)
C9 H3 0.9300
C5 H4 0.9300
C1 C34 1.510(2)
C1 C2 1.520(2)
C1 H34 0.9800
C2 C28 1.490(2)
C28 C33 1.382(3)
C28 C29 1.389(3)
C33 C32 1.383(3)
C33 H23 0.9300
C32 C31 1.365(3)
C32 H22 0.9300
C31 C30 1.368(3)
C31 H21 0.9300
C30 C29 1.385(3)
C30 H20 0.9300
C29 H19 0.9300
C11 C10 1.391(2)
C11 C12 1.398(2)
C10 C15 1.403(2)
C10 C6 1.475(2)
C6 C7 1.390(2)
C7 H1 0.9300
C15 C14 1.368(3)
C15 H8 0.9300
C14 C13 1.376(3)
C14 H7 0.9300
C13 C12 1.375(2)
C13 H6 0.9300
C12 H5 0.9300
C16 C17 1.386(2)
C16 C21 1.393(2)
C21 C20 1.376(3)
C21 H13 0.9300
C20 C19 1.379(3)
C20 H12 0.9300
C19 C18 1.358(3)
C19 H11 0.9300
C18 C17 1.389(3)
C18 H10 0.9300
C17 H9 0.9300
C24 C23 1.385(3)
C24 H15 0.9300
C23 H14 0.9300
C34 C39 1.390(3)
C34 C35 1.391(3)
C39 C38 1.383(3)
C39 H28 0.9300
C38 C37 1.378(4)
C38 H27 0.9300
C37 C36 1.371(4)
C37 H26 0.9300
C36 C35 1.380(3)
C36 H25 0.9300
C35 H24 0.9300
C45 C44 1.383(3)
C45 H33 0.9300
C44 H32 0.9300
C41 H29 0.9300

loop_
_geom_torsion_atom_site_label_1
_geom_torsion_atom_site_label_2
_geom_torsion_atom_site_label_3
_geom_torsion_atom_site_label_4
_geom_torsion
C24 C25 C26 C27 0.9(4)
C25 C26 C27 C22 -0.2(4)
C26 C27 C22 C23 -0.9(3)
C26 C27 C22 C3 179.86(19)
C23 C22 C3 C2 -69.2(2)
C27 C22 C3 C2 110.0(2)
C23 C22 C3 C4 103.48(19)
C27 C22 C3 C4 -77.3(2)
C2 C3 C4 C11 -145.58(14)
C22 C3 C4 C11 40.88(19)
C2 C3 C4 C16 90.43(16)
C22 C3 C4 C16 -83.12(17)
C2 C3 C4 B1 -23.74(16)
C22 C3 C4 B1 162.72(14)
C5 N1 B1 C40 -65.01(17)
C6 N1 B1 C40 115.22(15)
C5 N1 B1 C4 168.14(13)
C6 N1 B1 C4 -11.63(19)
C5 N1 B1 C1 61.76(17)
C6 N1 B1 C1 -118.01(15)
C11 C4 B1 C40 -84.75(17)
C16 C4 B1 C40 40.65(17)
C3 C4 B1 C40 156.93(13)
C11 C4 B1 N1 34.43(17)
C16 C4 B1 N1 159.83(12)
C3 C4 B1 N1 -83.89(14)
C11 C4 B1 C1 147.64(13)
C16 C4 B1 C1 -86.95(14)
C3 C4 B1 C1 29.32(14)
N1 B1 C40 C45 145.01(17)
C4 B1 C40 C45 -94.9(2)
C1 B1 C40 C45 23.5(2)
N1 B1 C40 C41 -36.2(2)
C4 B1 C40 C41 83.9(2)
C1 B1 C40 C41 -157.71(17)
C41 C42 C43 C44 1.0(4)
C7 C8 C9 C5 -6.0(3)
C6 N1 C5 C9 7.0(2)
B1 N1 C5 C9 -172.78(15)
C8 C9 C5 N1 1.7(3)
C40 B1 C1 C34 76.92(19)
N1 B1 C1 C34 -42.90(19)
C4 B1 C1 C34 -154.92(14)
C40 B1 C1 C2 -154.89(13)
N1 B1 C1 C2 85.29(14)
C4 B1 C1 C2 -26.73(14)
C22 C3 C2 C28 6.2(3)
C4 C3 C2 C28 -167.10(15)
C22 C3 C2 C1 178.98(15)
C4 C3 C2 C1 5.73(19)
C34 C1 C2 C3 147.20(14)
B1 C1 C2 C3 15.00(18)
C34 C1 C2 C28 -39.7(2)
B1 C1 C2 C28 -171.92(14)
C3 C2 C28 C33 -54.9(2)
C1 C2 C28 C33 132.78(18)
C3 C2 C28 C29 125.03(19)
C1 C2 C28 C29 -47.3(2)
C29 C28 C33 C32 1.0(3)
C2 C28 C33 C32 -179.08(17)
C28 C33 C32 C31 -1.5(3)
C33 C32 C31 C30 0.3(4)
C32 C31 C30 C29 1.5(4)
C31 C30 C29 C28 -2.0(3)
C33 C28 C29 C30 0.8(3)
C2 C28 C29 C30 -179.17(18)
C16 C4 C11 C10 -155.79(15)
C3 C4 C11 C10 81.14(18)
B1 C4 C11 C10 -32.7(2)
C16 C4 C11 C12 30.0(2)
C3 C4 C11 C12 -93.11(18)
B1 C4 C11 C12 153.01(15)
C12 C11 C10 C15 -3.6(3)
C4 C11 C10 C15 -178.10(16)
C12 C11 C10 C6 178.44(15)
C4 C11 C10 C6 4.0(2)
C5 N1 C6 C7 -11.0(2)
B1 N1 C6 C7 168.77(14)
C5 N1 C6 C10 164.27(14)
B1 N1 C6 C10 -16.0(2)
C11 C10 C6 N1 22.1(2)
C15 C10 C6 N1 -155.85(17)
C11 C10 C6 C7 -162.79(16)
C15 C10 C6 C7 19.2(3)
C9 C8 C7 C6 1.8(3)
N1 C6 C7 C8 6.8(2)
C10 C6 C7 C8 -168.35(16)
C11 C10 C15 C14 3.5(3)
C6 C10 C15 C14 -178.5(2)
C10 C15 C14 C13 -0.9(4)
C15 C14 C13 C12 -1.6(4)
C14 C13 C12 C11 1.4(3)
C10 C11 C12 C13 1.2(3)
C4 C11 C12 C13 175.57(18)
C11 C4 C16 C17 -141.78(15)
C3 C4 C16 C17 -19.2(2)
B1 C4 C16 C17 91.30(17)
C11 C4 C16 C21 42.2(2)
C3 C4 C16 C21 164.76(15)
B1 C4 C16 C21 -84.74(18)
C17 C16 C21 C20 3.0(3)
C4 C16 C21 C20 179.23(17)
C16 C21 C20 C19 -1.3(3)
C21 C20 C19 C18 -1.3(3)
C20 C19 C18 C17 2.1(3)
C21 C16 C17 C18 -2.1(2)
C4 C16 C17 C18 -178.32(15)
C19 C18 C17 C16 -0.3(3)
C26 C25 C24 C23 -0.6(4)
C27 C22 C23 C24 1.2(3)
C3 C22 C23 C24 -179.57(18)
C25 C24 C23 C22 -0.5(3)
C2 C1 C34 C39 -33.6(2)
B1 C1 C34 C39 89.5(2)
C2 C1 C34 C35 148.24(16)
B1 C1 C34 C35 -88.69(19)
C35 C34 C39 C38 -0.1(3)
C1 C34 C39 C38 -178.33(17)
C34 C39 C38 C37 -0.1(3)
C39 C38 C37 C36 0.2(3)
C38 C37 C36 C35 -0.2(4)
C37 C36 C35 C34 0.0(3)
C39 C34 C35 C36 0.1(3)
C1 C34 C35 C36 178.35(17)
C41 C40 C45 C44 1.3(3)
B1 C40 C45 C44 -179.8(2)
C42 C43 C44 C45 -0.1(4)
C40 C45 C44 C43 -1.1(4)
C43 C42 C41 C40 -0.8(4)
C45 C40 C41 C42 -0.4(3)
B1 C40 C41 C42 -179.3(2)
